data_1547171
loop_
_publ_author_name
'Mahid Uddin, Kh.'
'Chowdhury, Md. Arshad H.'
'Kamal Hossain, Md.'
'Ghosh, Shishir'
'Tocher, Derek A.'
'Richmond, Michael G.'
'Kabir, Shariff E.'

_publ_section_title
;
 Alkyne activation and polyhedral reorganization in benzothiazolate-capped
 osmium clusters on reaction with diethyl acetylenedicarboxylate (DEAD)
 and ethyl propiolate
;
_journal_issue 39
_journal_name_full 'Dalton Trans.'
_journal_page_first 13597
_journal_page_last 13609
_journal_paper_doi 10.1039/C7DT02933K
_journal_volume 46
_journal_year 2017
_chemical_formula_moiety 'C21 H11 N O11 Os3 S'
_chemical_formula_sum 'C21 H11 N O11 Os3 S'
_chemical_formula_weight 1055.97
_chemical_name_systematic
;
 ?
;
_space_group_crystal_system triclinic
_space_group_IT_number 2
_space_group_name_Hall '-P 1'
_space_group_name_H-M_alt 'P -1'
_symmetry_space_group_name_Hall '-P 1'
_symmetry_space_group_name_H-M 'P -1'
_atom_sites_solution_hydrogens geom
_atom_sites_solution_primary direct
_audit_creation_date 2016-10-11
_audit_creation_method
;
Olex2 1.2
(compiled 2016.09.09 svn.r3337 for OlexSys, GUI svn.r5227)
;
_audit_update_record
;
2016-10-12 deposited with the CCDC.
2017-09-14 downloaded from the CCDC.
;
_cell_angle_alpha 76.5340(10)
_cell_angle_beta 80.9300(10)
_cell_angle_gamma 81.6510(10)
_cell_formula_units_Z 2
_cell_length_a 10.2041(8)
_cell_length_b 10.8173(8)
_cell_length_c 11.4433(9)
_cell_measurement_reflns_used 5886
_cell_measurement_temperature 150(2)
_cell_measurement_theta_max 28.23
_cell_measurement_theta_min 2.56
_cell_volume 1205.27(16)
_computing_cell_refinement 'SAINT v6.45A (Bruker, 2003)'
_computing_data_collection 'Bruker SMART'
_computing_data_reduction 'SAINT v6.45A (Bruker, 2003)'
_computing_molecular_graphics 'Olex2 (Dolomanov et al., 2009)'
_computing_publication_material 'Olex2 (Dolomanov et al., 2009)'
_computing_structure_refinement 'ShelXL (Sheldrick, 2015)'
_computing_structure_solution 'ShelXS (Sheldrick, 2008)'
_diffrn_ambient_temperature 150.15
_diffrn_measured_fraction_theta_full 0.984
_diffrn_measured_fraction_theta_max 0.984
_diffrn_measurement_device_type 'CCD area detector'
_diffrn_measurement_method 'phi and omega scans'
_diffrn_radiation_monochromator graphite
_diffrn_radiation_type MoK\a
_diffrn_radiation_wavelength 0.71073
_diffrn_reflns_av_R_equivalents 0.0277
_diffrn_reflns_av_unetI/netI 0.0409
_diffrn_reflns_Laue_measured_fraction_full 0.984
_diffrn_reflns_Laue_measured_fraction_max 0.984
_diffrn_reflns_limit_h_max 12
_diffrn_reflns_limit_h_min -12
_diffrn_reflns_limit_k_max 13
_diffrn_reflns_limit_k_min -13
_diffrn_reflns_limit_l_max 13
_diffrn_reflns_limit_l_min -14
_diffrn_reflns_number 9301
_diffrn_reflns_point_group_measured_fraction_full 0.984
_diffrn_reflns_point_group_measured_fraction_max 0.984
_diffrn_reflns_theta_full 26.000
_diffrn_reflns_theta_max 26.000
_diffrn_reflns_theta_min 2.817
_exptl_absorpt_coefficient_mu 15.923
_exptl_absorpt_correction_T_max 0.4019
_exptl_absorpt_correction_T_min 0.386891
_exptl_absorpt_correction_type multi-scan
_exptl_absorpt_process_details
;
SADABS v.2.10 (Bruker,2003) was used for absorption correction.
R(int) was 0.1749 before and 0.0284 after correction.
The Ratio of minimum to maximum transmission is 0.3869.
The \l/2 correction factor is 0.0015.
;
_exptl_crystal_colour yellow
_exptl_crystal_colour_primary yellow
_exptl_crystal_density_diffrn 2.910
_exptl_crystal_density_method 'not measured'
_exptl_crystal_description block
_exptl_crystal_F_000 952
_exptl_crystal_size_max 0.15
_exptl_crystal_size_mid 0.1
_exptl_crystal_size_min 0.07
_refine_diff_density_max 1.474
_refine_diff_density_min -1.565
_refine_diff_density_rms 0.213
_refine_ls_extinction_method none
_refine_ls_goodness_of_fit_ref 1.113
_refine_ls_hydrogen_treatment constr
_refine_ls_matrix_type full
_refine_ls_number_parameters 334
_refine_ls_number_reflns 4660
_refine_ls_number_restraints 0
_refine_ls_restrained_S_all 1.113
_refine_ls_R_factor_all 0.0282
_refine_ls_R_factor_gt 0.0260
_refine_ls_shift/su_max 0.001
_refine_ls_shift/su_mean 0.000
_refine_ls_structure_factor_coef Fsqd
_refine_ls_weighting_details 'w=1/[\s^2^(Fo^2^)+(0.0181P)^2^+1.6735P] where P=(Fo^2^+2Fc^2^)/3'
_refine_ls_weighting_scheme calc
_refine_ls_wR_factor_gt 0.0584
_refine_ls_wR_factor_ref 0.0593
_reflns_Friedel_coverage 0.000
_reflns_number_gt 4405
_reflns_number_total 4660
_reflns_threshold_expression 'I > 2\s(I)'
_cod_data_source_file c7dt02933k2.cif
_cod_data_source_block str0594
_cod_database_code 1547171
_shelxl_version_number 2013-4
_shelx_space_group_comment
;
The symmetry employed for this shelxl refinement is uniquely defined
by the following loop, which should always be used as a source of
symmetry information in preference to the above space-group names.
They are only intended as comments.
;
_shelx_estimated_absorpt_t_max 0.402
_shelx_estimated_absorpt_t_min 0.199
_olex2_refinement_description
;
1. Fixed Uiso
 At 1.2 times of:
  All C(H) groups, All C(H,H) groups
 At 1.5 times of:
  All C(H,H,H) groups
2.a Secondary CH2 refined with riding coordinates:
 C12(H12A,H12B), C15(H15A,H15B)
2.b Me refined with riding coordinates:
 C11(H11A,H11B,H11C)
2.c Aromatic/amide H refined with riding coordinates:
 C21(H21), C22(H22), C23(H23), C26(H26)
;
_olex2_submission_special_instructions 'No special instructions were received'

loop_
_space_group_symop_operation_xyz
'x, y, z'
'-x, -y, -z'

loop_
_atom_site_label
_atom_site_type_symbol
_atom_site_fract_x
_atom_site_fract_y
_atom_site_fract_z
_atom_site_U_iso_or_equiv
_atom_site_adp_type
_atom_site_occupancy
_atom_site_site_symmetry_order
_atom_site_calc_flag
_atom_site_refinement_flags_posn
Os1 Os 0.25390(2) 0.10048(2) 0.10596(2) 0.01291(7) Uani 1 1 d .
Os2 Os 0.24639(2) 0.14537(2) 0.34961(2) 0.01006(7) Uani 1 1 d .
Os3 Os 0.41963(2) 0.33241(2) 0.32684(2) 0.01064(7) Uani 1 1 d .
S1 S 0.07605(16) 0.66307(14) 0.34257(15) 0.0208(3) Uani 1 1 d .
N1 N 0.2361(5) 0.4573(4) 0.3409(4) 0.0118(10) Uani 1 1 d .
C1 C 0.2986(6) 0.0921(6) -0.0603(6) 0.0183(13) Uani 1 1 d .
C2 C 0.0731(7) 0.0513(6) 0.1262(6) 0.0218(14) Uani 1 1 d .
C3 C 0.3246(6) -0.0693(6) 0.1546(5) 0.0187(13) Uani 1 1 d .
C4 C 0.1265(6) 0.0201(6) 0.3753(5) 0.0180(13) Uani 1 1 d .
C5 C 0.3955(6) 0.0117(5) 0.3705(5) 0.0140(12) Uani 1 1 d .
C6 C 0.2308(6) 0.1642(5) 0.5136(5) 0.0126(12) Uani 1 1 d .
C7 C 0.5754(6) 0.2161(5) 0.3223(5) 0.0155(12) Uani 1 1 d .
C8 C 0.4445(6) 0.3499(6) 0.4869(6) 0.0183(13) Uani 1 1 d .
C9 C 0.5087(6) 0.4692(6) 0.2238(5) 0.0180(13) Uani 1 1 d .
O1 O 0.3268(5) 0.0862(5) -0.1596(4) 0.0337(12) Uani 1 1 d .
O2 O -0.0296(5) 0.0175(5) 0.1368(5) 0.0320(12) Uani 1 1 d .
O3 O 0.3701(5) -0.1732(4) 0.1874(4) 0.0288(11) Uani 1 1 d .
O4 O 0.0561(5) -0.0591(4) 0.3964(4) 0.0269(11) Uani 1 1 d .
O5 O 0.4790(4) -0.0687(4) 0.3906(4) 0.0223(10) Uani 1 1 d .
O6 O 0.2124(4) 0.1747(4) 0.6119(4) 0.0222(10) Uani 1 1 d .
O7 O 0.6708(4) 0.1447(4) 0.3223(4) 0.0255(10) Uani 1 1 d .
O8 O 0.4597(5) 0.3628(4) 0.5809(4) 0.0278(11) Uani 1 1 d .
O9 O 0.5631(4) 0.5488(4) 0.1604(4) 0.0277(11) Uani 1 1 d .
C11 C 0.2055(8) 0.6906(6) -0.0194(7) 0.0325(17) Uani 1 1 d .
H11A H 0.1479 0.7476 -0.0751 0.049 Uiso 1 1 calc R
H11B H 0.2988 0.6905 -0.0567 0.049 Uiso 1 1 calc R
H11C H 0.1952 0.7208 0.0562 0.049 Uiso 1 1 calc R
C12 C 0.1665(6) 0.5576(5) 0.0070(5) 0.0181(13) Uani 1 1 d .
H12A H 0.0724 0.5562 0.0448 0.022 Uiso 1 1 calc R
H12B H 0.1762 0.5259 -0.0688 0.022 Uiso 1 1 calc R
C13 C 0.2591(5) 0.3524(5) 0.1078(5) 0.0122(11) Uani 1 1 d .
C14 C 0.3520(6) 0.2695(5) 0.1876(5) 0.0132(12) Uani 1 1 d .
C15 C 0.4336(6) 0.1863(6) 0.1055(6) 0.0170(13) Uani 1 1 d .
H15A H 0.5050 0.1258 0.1438 0.020 Uiso 1 1 calc R
H15B H 0.4686 0.2350 0.0249 0.020 Uiso 1 1 calc R
C20 C 0.0866(6) 0.2982(5) 0.3334(5) 0.0125(12) Uani 1 1 d .
C21 C -0.0478(6) 0.2886(6) 0.3288(5) 0.0169(13) Uani 1 1 d .
H21 H -0.0721 0.2076 0.3272 0.020 Uiso 1 1 calc R
C22 C -0.1483(5) 0.3918(5) 0.3265(5) 0.0144(12) Uani 1 1 d .
H22 H -0.2374 0.3786 0.3229 0.017 Uiso 1 1 calc R
C23 C -0.1210(6) 0.5118(6) 0.3294(6) 0.0205(13) Uani 1 1 d .
H23 H -0.1896 0.5814 0.3279 0.025 Uiso 1 1 calc R
C24 C 0.0095(6) 0.5275(6) 0.3345(5) 0.0174(13) Uani 1 1 d .
C25 C 0.1104(6) 0.4228(5) 0.3370(5) 0.0140(12) Uani 1 1 d .
C26 C 0.2299(6) 0.5779(6) 0.3443(5) 0.0161(12) Uani 1 1 d .
H26 H 0.3071 0.6159 0.3475 0.019 Uiso 1 1 calc R
O10 O 0.1907(4) 0.3034(4) 0.0529(4) 0.0151(9) Uani 1 1 d .
O11 O 0.2557(4) 0.4772(4) 0.0900(4) 0.0159(9) Uani 1 1 d .

loop_
_atom_site_aniso_label
_atom_site_aniso_U_11
_atom_site_aniso_U_22
_atom_site_aniso_U_33
_atom_site_aniso_U_23
_atom_site_aniso_U_13
_atom_site_aniso_U_12
Os1 0.01658(13) 0.01284(12) 0.00969(12) -0.00260(9) -0.00204(9) -0.00223(9)
Os2 0.01215(12) 0.00940(12) 0.00759(12) 0.00012(9) -0.00055(8) -0.00186(8)
Os3 0.01171(12) 0.01007(12) 0.00966(12) -0.00019(9) -0.00252(8) -0.00159(8)
S1 0.0209(8) 0.0145(7) 0.0264(9) -0.0057(7) -0.0023(7) 0.0010(6)
N1 0.018(3) 0.011(2) 0.007(2) -0.0013(19) -0.0013(19) -0.0042(19)
C1 0.013(3) 0.023(3) 0.019(4) -0.004(3) -0.007(2) 0.003(2)
C2 0.033(4) 0.016(3) 0.017(3) -0.003(3) -0.009(3) 0.002(3)
C3 0.021(3) 0.025(4) 0.013(3) -0.009(3) 0.002(2) -0.011(3)
C4 0.020(3) 0.021(3) 0.013(3) -0.004(3) -0.002(2) -0.001(3)
C5 0.018(3) 0.015(3) 0.008(3) -0.001(2) 0.002(2) -0.003(2)
C6 0.016(3) 0.010(3) 0.011(3) -0.001(2) -0.002(2) 0.001(2)
C7 0.016(3) 0.013(3) 0.016(3) -0.001(2) 0.000(2) -0.004(2)
C8 0.016(3) 0.014(3) 0.026(4) -0.002(3) -0.007(3) -0.006(2)
C9 0.015(3) 0.021(3) 0.016(3) 0.000(3) -0.005(2) 0.000(3)
O1 0.035(3) 0.053(3) 0.012(3) -0.011(2) -0.001(2) 0.002(2)
O2 0.024(3) 0.036(3) 0.039(3) -0.009(2) -0.005(2) -0.011(2)
O3 0.038(3) 0.013(2) 0.034(3) -0.002(2) -0.003(2) -0.003(2)
O4 0.032(3) 0.028(3) 0.023(3) -0.009(2) 0.008(2) -0.018(2)
O5 0.020(2) 0.021(2) 0.023(2) -0.0009(19) -0.0040(19) 0.0050(19)
O6 0.023(2) 0.030(3) 0.012(2) -0.0036(19) -0.0020(18) -0.0001(19)
O7 0.019(2) 0.022(2) 0.034(3) -0.003(2) -0.006(2) 0.001(2)
O8 0.035(3) 0.030(3) 0.020(3) -0.005(2) -0.012(2) -0.004(2)
O9 0.027(3) 0.024(3) 0.026(3) 0.003(2) 0.006(2) -0.008(2)
C11 0.049(5) 0.018(3) 0.030(4) 0.003(3) -0.018(4) -0.001(3)
C12 0.024(3) 0.016(3) 0.015(3) -0.001(3) -0.008(3) -0.001(2)
C13 0.014(3) 0.016(3) 0.006(3) -0.003(2) 0.004(2) -0.001(2)
C14 0.015(3) 0.014(3) 0.010(3) -0.003(2) 0.005(2) -0.005(2)
C15 0.019(3) 0.017(3) 0.016(3) -0.004(3) -0.003(2) -0.003(2)
C20 0.014(3) 0.013(3) 0.008(3) 0.002(2) -0.001(2) 0.002(2)
C21 0.021(3) 0.017(3) 0.012(3) 0.000(2) 0.000(2) -0.007(2)
C22 0.005(3) 0.020(3) 0.019(3) -0.006(3) -0.002(2) -0.001(2)
C23 0.020(3) 0.018(3) 0.021(3) 0.000(3) -0.004(3) 0.003(2)
C24 0.020(3) 0.015(3) 0.013(3) 0.003(3) 0.000(2) -0.003(2)
C25 0.019(3) 0.015(3) 0.006(3) 0.001(2) -0.003(2) -0.001(2)
C26 0.019(3) 0.016(3) 0.011(3) -0.001(2) 0.000(2) 0.000(2)
O10 0.018(2) 0.013(2) 0.014(2) -0.0006(17) -0.0055(17) -0.0032(16)
O11 0.020(2) 0.011(2) 0.014(2) 0.0047(17) -0.0053(17) -0.0025(17)

loop_
_atom_type_symbol
_atom_type_description
_atom_type_scat_dispersion_real
_atom_type_scat_dispersion_imag
_atom_type_scat_source
C C 0.0033 0.0016 'International Tables Vol C Tables 4.2.6.8 and 6.1.1.4'
H H 0.0000 0.0000 'International Tables Vol C Tables 4.2.6.8 and 6.1.1.4'
N N 0.0061 0.0033 'International Tables Vol C Tables 4.2.6.8 and 6.1.1.4'
O O 0.0106 0.0060 'International Tables Vol C Tables 4.2.6.8 and 6.1.1.4'
Os Os -1.2165 7.6030 'International Tables Vol C Tables 4.2.6.8 and 6.1.1.4'
S S 0.1246 0.1234 'International Tables Vol C Tables 4.2.6.8 and 6.1.1.4'

loop_
_geom_angle_atom_site_label_1
_geom_angle_atom_site_label_2
_geom_angle_atom_site_label_3
_geom_angle
C1 Os1 Os2 165.55(18)
C1 Os1 C2 96.9(3)
C1 Os1 C15 92.2(2)
C1 Os1 O10 89.9(2)
C2 Os1 Os2 97.28(18)
C2 Os1 C15 167.4(2)
C2 Os1 O10 94.2(2)
C3 Os1 Os2 91.49(18)
C3 Os1 C1 91.1(3)
C3 Os1 C2 91.5(3)
C3 Os1 C15 97.0(2)
C3 Os1 O10 174.1(2)
C15 Os1 Os2 73.33(16)
O10 Os1 Os2 86.09(10)
O10 Os1 C15 77.14(19)
Os3 Os2 Os1 106.101(9)
C4 Os2 Os1 77.51(18)
C4 Os2 Os3 176.37(18)
C4 Os2 C5 90.4(2)
C4 Os2 C6 97.6(2)
C4 Os2 C14 135.8(2)
C4 Os2 C20 92.0(2)
C5 Os2 Os1 87.22(17)
C5 Os2 Os3 90.18(17)
C5 Os2 C14 95.0(2)
C5 Os2 C20 176.7(2)
C6 Os2 Os1 175.11(17)
C6 Os2 Os3 78.79(17)
C6 Os2 C5 92.9(2)
C6 Os2 C14 125.8(2)
C6 Os2 C20 84.5(2)
C14 Os2 Os1 59.01(14)
C14 Os2 Os3 47.74(14)
C20 Os2 Os1 95.61(15)
C20 Os2 Os3 87.32(15)
C20 Os2 C14 85.0(2)
N1 Os3 Os2 83.31(12)
C7 Os3 Os2 94.28(17)
C7 Os3 N1 176.6(2)
C7 Os3 C8 90.2(3)
C7 Os3 C9 92.5(2)
C7 Os3 C14 91.6(2)
C8 Os3 Os2 109.52(17)
C8 Os3 N1 88.3(2)
C8 Os3 C14 161.3(2)
C9 Os3 Os2 147.64(18)
C9 Os3 N1 90.8(2)
C9 Os3 C8 102.0(2)
C9 Os3 C14 96.5(2)
C14 Os3 Os2 51.77(15)
C14 Os3 N1 88.82(19)
C26 S1 C24 89.5(3)
C25 N1 Os3 124.3(4)
C26 N1 Os3 123.9(4)
C26 N1 C25 111.6(5)
O1 C1 Os1 179.1(6)
O2 C2 Os1 176.9(6)
O3 C3 Os1 177.9(5)
O4 C4 Os2 176.5(6)
O5 C5 Os2 175.4(5)
O6 C6 Os2 175.3(5)
O7 C7 Os3 178.4(5)
O8 C8 Os3 178.6(5)
O9 C9 Os3 178.2(6)
H11A C11 H11B 109.5
H11A C11 H11C 109.5
H11B C11 H11C 109.5
C12 C11 H11A 109.5
C12 C11 H11B 109.5
C12 C11 H11C 109.5
C11 C12 H12A 110.3
C11 C12 H12B 110.3
H12A C12 H12B 108.6
O11 C12 C11 106.9(5)
O11 C12 H12A 110.3
O11 C12 H12B 110.3
O10 C13 C14 119.8(5)
O10 C13 O11 121.0(5)
O11 C13 C14 119.1(5)
Os3 C14 Os2 80.49(19)
C13 C14 Os2 112.7(4)
C13 C14 Os3 122.0(4)
C13 C14 C15 102.6(5)
C15 C14 Os2 109.6(4)
C15 C14 Os3 126.6(4)
Os1 C15 H15A 113.9
Os1 C15 H15B 113.9
C14 C15 Os1 88.4(3)
C14 C15 H15A 113.9
C14 C15 H15B 113.9
H15A C15 H15B 111.1
C21 C20 Os2 127.1(4)
C21 C20 C25 113.0(5)
C25 C20 Os2 119.7(4)
C20 C21 H21 118.2
C20 C21 C22 123.7(5)
C22 C21 H21 118.2
C21 C22 H22 119.2
C23 C22 C21 121.6(5)
C23 C22 H22 119.2
C22 C23 H23 121.2
C22 C23 C24 117.6(6)
C24 C23 H23 121.2
C23 C24 S1 129.2(5)
C23 C24 C25 120.4(5)
C25 C24 S1 110.3(4)
N1 C25 C20 124.1(5)
N1 C25 C24 112.2(5)
C24 C25 C20 123.6(5)
S1 C26 H26 121.8
N1 C26 S1 116.4(5)
N1 C26 H26 121.8
C13 O10 Os1 103.2(3)
C13 O11 C12 118.2(4)

loop_
_geom_bond_atom_site_label_1
_geom_bond_atom_site_label_2
_geom_bond_distance
Os1 Os2 2.9271(4)
Os1 C1 1.905(6)
Os1 C2 1.957(7)
Os1 C3 1.862(7)
Os1 C15 2.171(6)
Os1 O10 2.167(4)
Os2 Os3 2.8168(3)
Os2 C4 1.898(6)
Os2 C5 1.944(6)
Os2 C6 1.914(6)
Os2 C14 2.244(5)
Os2 C20 2.144(5)
Os3 N1 2.152(5)
Os3 C7 1.880(6)
Os3 C8 1.944(6)
Os3 C9 1.909(6)
Os3 C14 2.114(6)
S1 C24 1.730(6)
S1 C26 1.702(6)
N1 C25 1.398(7)
N1 C26 1.306(7)
C1 O1 1.142(7)
C2 O2 1.140(8)
C3 O3 1.152(7)
C4 O4 1.156(7)
C5 O5 1.134(7)
C6 O6 1.140(7)
C7 O7 1.152(7)
C8 O8 1.153(7)
C9 O9 1.139(7)
C11 H11A 0.9800
C11 H11B 0.9800
C11 H11C 0.9800
C11 C12 1.499(8)
C12 H12A 0.9900
C12 H12B 0.9900
C12 O11 1.465(7)
C13 C14 1.477(8)
C13 O10 1.251(7)
C13 O11 1.314(7)
C14 C15 1.522(8)
C15 H15A 0.9900
C15 H15B 0.9900
C20 C21 1.400(8)
C20 C25 1.415(8)
C21 H21 0.9500
C21 C22 1.400(8)
C22 H22 0.9500
C22 C23 1.375(8)
C23 H23 0.9500
C23 C24 1.378(8)
C24 C25 1.414(8)
C26 H26 0.9500

loop_
_geom_torsion_atom_site_label_1
_geom_torsion_atom_site_label_2
_geom_torsion_atom_site_label_3
_geom_torsion_atom_site_label_4
_geom_torsion
Os2 C14 C15 Os1 53.2(3)
Os2 C20 C21 C22 175.4(4)
Os2 C20 C25 N1 5.4(8)
Os2 C20 C25 C24 -175.9(4)
Os3 N1 C25 C20 5.4(8)
Os3 N1 C25 C24 -173.3(4)
Os3 N1 C26 S1 174.6(3)
Os3 C14 C15 Os1 145.8(4)
S1 C24 C25 N1 -2.1(6)
S1 C24 C25 C20 179.1(5)
C11 C12 O11 C13 -166.8(5)
C13 C14 C15 Os1 -66.8(4)
C14 C13 O10 Os1 -1.3(6)
C14 C13 O11 C12 177.8(5)
C20 C21 C22 C23 -0.4(9)
C21 C20 C25 N1 -179.5(5)
C21 C20 C25 C24 -0.8(8)
C21 C22 C23 C24 0.0(9)
C22 C23 C24 S1 -178.4(5)
C22 C23 C24 C25 -0.1(9)
C23 C24 C25 N1 179.3(5)
C23 C24 C25 C20 0.6(9)
C24 S1 C26 N1 -0.8(5)
C25 N1 C26 S1 -0.3(6)
C25 C20 C21 C22 0.8(8)
C26 S1 C24 C23 180.0(6)
C26 S1 C24 C25 1.6(5)
C26 N1 C25 C20 -179.7(5)
C26 N1 C25 C24 1.5(7)
O10 C13 C14 Os2 -65.6(6)
O10 C13 C14 Os3 -158.5(4)
O10 C13 C14 C15 52.2(6)
O10 C13 O11 C12 1.9(8)
O11 C13 C14 Os2 118.5(5)
O11 C13 C14 Os3 25.6(7)
O11 C13 C14 C15 -123.7(5)
O11 C13 O10 Os1 174.5(4)
